data_7151451
loop_
_publ_author_name
'Spiniello, Marisa'
'White, Jonathan M.'

_publ_section_title
;
 Low-temperature X-ray structural studies of the ester and ether
 derivatives of cis- and trans-4-tert-butyl cyclohexanol and
 2-adamantanol: application of the variable oxygen probe to determine
 the relative ?-donor ability of C?H and C?C bonds
;
_journal_issue 17
_journal_name_full 'Organic &amp;  Biomolecular Chemistry'
_journal_page_first 3094
_journal_paper_doi 10.1039/b303453d
_journal_volume 1
_journal_year 2003
_chemical_formula_sum 'C17 H18 N2 O6'
_chemical_formula_weight 346.33
_chemical_name_systematic
;
?
;
_space_group_IT_number 14
_symmetry_cell_setting monoclinic
_symmetry_space_group_name_Hall '-P 2ybc'
_symmetry_space_group_name_H-M 'P 1 21/c 1'
_atom_sites_solution_hydrogens geom
_atom_sites_solution_primary direct
_atom_sites_solution_secondary difmap
_audit_creation_method SHELXL-97
_cell_angle_alpha 90.00
_cell_angle_beta 93.7170(10)
_cell_angle_gamma 90.00
_cell_formula_units_Z 8
_cell_length_a 29.1896(6)
_cell_length_b 7.05180(10)
_cell_length_c 15.4150(3)
_cell_measurement_reflns_used 28281
_cell_measurement_temperature 130.0(2)
_cell_volume 3166.34(10)
_computing_cell_refinement 'HKL Scalepack (Otwinowski & Minor 1997)'
_computing_data_collection 'Collect (Nonius BV, 1997-2000)'
_computing_data_reduction 'HKL Denzo and Scalepack (Otwinowski & Minor 1997)'
_computing_structure_refinement 'SHELXL-97 (Sheldrick, 1997)'
_diffrn_ambient_temperature 130.0(2)
_diffrn_detector_area_resol_mean 9
_diffrn_measured_fraction_theta_full 0.987
_diffrn_measured_fraction_theta_max 0.987
_diffrn_measurement_device '95mm CCD camera on \k-goniostat'
_diffrn_measurement_device_type KappaCCD
_diffrn_measurement_method CCD
_diffrn_radiation_monochromator 'horizonally mounted graphite crystal'
_diffrn_radiation_source 'fine-focus sealed tube'
_diffrn_radiation_type MoK\a
_diffrn_radiation_wavelength 0.71069
_diffrn_reflns_av_R_equivalents 0.0638
_diffrn_reflns_av_sigmaI/netI 0.0523
_diffrn_reflns_limit_h_max 34
_diffrn_reflns_limit_h_min -34
_diffrn_reflns_limit_k_max 8
_diffrn_reflns_limit_k_min -8
_diffrn_reflns_limit_l_max 18
_diffrn_reflns_limit_l_min -18
_diffrn_reflns_number 19999
_diffrn_reflns_theta_full 25.00
_diffrn_reflns_theta_max 25.00
_diffrn_reflns_theta_min 1.40
_exptl_absorpt_coefficient_mu 0.111
_exptl_crystal_colour colourless
_exptl_crystal_density_diffrn 1.453
_exptl_crystal_density_method 'not measured'
_exptl_crystal_description blocks
_exptl_crystal_F_000 1456
_exptl_crystal_size_max 0.16
_exptl_crystal_size_mid 0.12
_exptl_crystal_size_min 0.07
_refine_diff_density_max 0.373
_refine_diff_density_min -0.467
_refine_diff_density_rms 0.139
_refine_ls_extinction_method none
_refine_ls_goodness_of_fit_ref 1.137
_refine_ls_hydrogen_treatment mixed
_refine_ls_matrix_type full
_refine_ls_number_parameters 451
_refine_ls_number_reflns 5513
_refine_ls_number_restraints 0
_refine_ls_restrained_S_all 1.137
_refine_ls_R_factor_all 0.0797
_refine_ls_R_factor_gt 0.0481
_refine_ls_shift/su_max 0.000
_refine_ls_shift/su_mean 0.000
_refine_ls_structure_factor_coef Fsqd
_refine_ls_weighting_details 'calc w=1/[\s^2^(Fo^2^)+(0.0926P)^2^+0.2241P] where P=(Fo^2^+2Fc^2^)/3'
_refine_ls_weighting_scheme calc
_refine_ls_wR_factor_gt 0.1377
_refine_ls_wR_factor_ref 0.1680
_reflns_number_gt 3957
_reflns_number_total 5513
_reflns_threshold_expression >2sigma(I)
_cod_data_source_file b303453d.txt
_cod_data_source_block compound6b
_cod_depositor_comments
;
The following automatic conversions were performed:
'_symmetry_cell_setting' value 'Monoclinic' changed to 'monoclinic'
according to '/home/adriana/struct/CIF-dictionaries/cif_core.dic'
dictionary named 'cif_core.dic' version 2.4.1 from 2010-06-29.

Automatic conversion script
Id: cif_fix_enum 1555 2011-01-17 13:19:09Z saulius 
;
_cod_original_sg_symbol_H-M P21/c
_cod_database_code 7151451

loop_
_symmetry_equiv_pos_as_xyz
'x, y, z'
'-x, y+1/2, -z+1/2'
'-x, -y, -z'
'x, -y-1/2, z-1/2'

loop_
_atom_site_label
_atom_site_type_symbol
_atom_site_fract_x
_atom_site_fract_y
_atom_site_fract_z
_atom_site_U_iso_or_equiv
_atom_site_adp_type
_atom_site_occupancy
_atom_site_symmetry_multiplicity
_atom_site_calc_flag
_atom_site_refinement_flags
_atom_site_disorder_assembly
_atom_site_disorder_group
O1 O 0.16332(5) 0.34452(19) 0.63848(10) 0.0278(4) Uani 1 1 d . . .
O2 O 0.20781(5) 0.1177(2) 0.58553(13) 0.0470(5) Uani 1 1 d . . .
O3 O 0.17829(5) 0.7574(2) 0.70084(10) 0.0343(4) Uani 1 1 d . . .
O4 O 0.16019(5) 0.7205(2) 0.56405(9) 0.0264(4) Uani 1 1 d . . .
O5 O 0.34177(5) 0.9811(2) 0.61348(10) 0.0335(4) Uani 1 1 d . . .
O6 O 0.38908(5) 0.7444(2) 0.61111(11) 0.0356(4) Uani 1 1 d . . .
N1 N 0.18643(6) 0.7037(2) 0.62829(11) 0.0202(4) Uani 1 1 d . . .
N2 N 0.35042(6) 0.8105(3) 0.61122(11) 0.0259(4) Uani 1 1 d . . .
C1 C 0.09771(8) 0.1855(3) 0.56135(15) 0.0312(6) Uani 1 1 d . . .
H1 H 0.1182 0.1421 0.5157 0.037 Uiso 1 1 calc R . .
C2 C 0.12534(7) 0.2080(3) 0.64725(16) 0.0289(5) Uani 1 1 d . . .
H2 H 0.1383 0.0822 0.6660 0.035 Uiso 1 1 calc R . .
C3 C 0.09557(8) 0.2837(3) 0.71676(15) 0.0287(5) Uani 1 1 d . . .
H3 H 0.1148 0.3035 0.7721 0.034 Uiso 1 1 calc R . .
C4 C 0.07265(8) 0.4703(3) 0.68816(15) 0.0295(5) Uani 1 1 d . . .
H4A H 0.0964 0.5673 0.6792 0.035 Uiso 1 1 calc R . .
H4B H 0.0532 0.5164 0.7340 0.035 Uiso 1 1 calc R . .
C5 C 0.04322(8) 0.4396(3) 0.60358(15) 0.0309(6) Uani 1 1 d . . .
H5 H 0.0281 0.5615 0.5850 0.037 Uiso 1 1 calc R . .
C6 C 0.07457(8) 0.3723(3) 0.53333(15) 0.0318(6) Uani 1 1 d . . .
H6A H 0.0562 0.3541 0.4777 0.038 Uiso 1 1 calc R . .
H6B H 0.0982 0.4697 0.5244 0.038 Uiso 1 1 calc R . .
C7 C 0.06068(8) 0.0338(3) 0.57497(16) 0.0353(6) Uani 1 1 d . . .
H7A H 0.0421 0.0121 0.5198 0.042 Uiso 1 1 calc R . .
H7B H 0.0755 -0.0874 0.5930 0.042 Uiso 1 1 calc R . .
C8 C 0.02963(7) 0.1014(3) 0.64505(16) 0.0316(6) Uani 1 1 d . . .
H8 H 0.0056 0.0034 0.6540 0.038 Uiso 1 1 calc R . .
C9 C 0.05873(8) 0.1330(3) 0.73061(16) 0.0365(6) Uani 1 1 d . . .
H9A H 0.0388 0.1755 0.7764 0.044 Uiso 1 1 calc R . .
H9B H 0.0736 0.0125 0.7498 0.044 Uiso 1 1 calc R . .
C10 C 0.00651(8) 0.2889(3) 0.61768(16) 0.0324(6) Uani 1 1 d . . .
H10A H -0.0134 0.3318 0.6633 0.039 Uiso 1 1 calc R . .
H10B H -0.0129 0.2704 0.5632 0.039 Uiso 1 1 calc R . .
C11 C 0.20160(8) 0.2796(3) 0.60793(16) 0.0292(5) Uani 1 1 d . . .
C12 C 0.23829(7) 0.4266(3) 0.60507(14) 0.0245(5) Uani 1 1 d . . .
C13 C 0.23231(7) 0.6215(3) 0.61717(13) 0.0197(5) Uani 1 1 d . . .
C14 C 0.26810(7) 0.7484(3) 0.61905(13) 0.0223(5) Uani 1 1 d . . .
H14 H 0.2631 0.8802 0.6269 0.027 Uiso 1 1 calc R . .
C15 C 0.31148(7) 0.6775(3) 0.60913(13) 0.0217(5) Uani 1 1 d . . .
C16 C 0.31969(7) 0.4873(3) 0.59606(14) 0.0271(5) Uani 1 1 d . . .
H16 H 0.3499 0.4422 0.5890 0.032 Uiso 1 1 calc R . .
C17 C 0.28277(7) 0.3642(3) 0.59351(15) 0.0293(6) Uani 1 1 d . . .
H17 H 0.2879 0.2332 0.5836 0.035 Uiso 1 1 calc R . .
O1' O 0.33594(5) 0.3406(2) 0.37032(11) 0.0314(4) Uani 1 1 d . . .
O2' O 0.28408(6) 0.1332(2) 0.31145(13) 0.0471(5) Uani 1 1 d . . .
O3' O 0.32788(5) 0.7081(2) 0.29230(10) 0.0302(4) Uani 1 1 d . . .
O4' O 0.33024(5) 0.7834(2) 0.42827(10) 0.0385(4) Uani 1 1 d . . .
O5' O 0.15825(5) 0.9861(2) 0.39295(10) 0.0337(4) Uani 1 1 d . . .
O6' O 0.10977(5) 0.7526(2) 0.38658(11) 0.0355(4) Uani 1 1 d . . .
N1' N 0.31195(6) 0.7100(2) 0.36337(12) 0.0232(4) Uani 1 1 d . . .
N2' N 0.14876(6) 0.8163(3) 0.38824(11) 0.0259(4) Uani 1 1 d . . .
C1' C 0.40169(8) 0.2569(4) 0.28477(16) 0.0397(6) Uani 1 1 d . . .
H1' H 0.3812 0.2641 0.2303 0.048 Uiso 1 1 calc R . .
C2' C 0.37378(8) 0.2036(3) 0.36124(17) 0.0347(6) Uani 1 1 d . . .
H2' H 0.3605 0.0742 0.3511 0.042 Uiso 1 1 calc R . .
C3' C 0.40343(8) 0.2026(4) 0.44472(16) 0.0384(6) Uani 1 1 d . . .
H3' H 0.3841 0.1742 0.4944 0.046 Uiso 1 1 calc R . .
C4' C 0.42694(9) 0.3912(4) 0.45967(17) 0.0427(7) Uani 1 1 d . . .
H4'1 H 0.4461 0.3879 0.5150 0.051 Uiso 1 1 calc R . .
H4'2 H 0.4036 0.4923 0.4639 0.051 Uiso 1 1 calc R . .
C5' C 0.45697(8) 0.4346(3) 0.38462(18) 0.0414(7) Uani 1 1 d . . .
H5' H 0.4729 0.5587 0.3953 0.050 Uiso 1 1 calc R . .
C6' C 0.42600(8) 0.4468(4) 0.30160(17) 0.0420(7) Uani 1 1 d . . .
H6'1 H 0.4445 0.4785 0.2520 0.050 Uiso 1 1 calc R . .
H6'2 H 0.4030 0.5483 0.3072 0.050 Uiso 1 1 calc R . .
C7' C 0.43744(9) 0.0992(4) 0.27699(19) 0.0517(8) Uani 1 1 d . . .
H7'1 H 0.4561 0.1254 0.2270 0.062 Uiso 1 1 calc R . .
H7'2 H 0.4217 -0.0239 0.2667 0.062 Uiso 1 1 calc R . .
C8' C 0.46876(8) 0.0887(3) 0.36121(16) 0.0348(6) Uani 1 1 d . . .
H8' H 0.4921 -0.0136 0.3559 0.042 Uiso 1 1 calc R . .
C9' C 0.43930(8) 0.0443(4) 0.43702(18) 0.0456(7) Uani 1 1 d . . .
H9'1 H 0.4590 0.0356 0.4917 0.055 Uiso 1 1 calc R . .
H9'2 H 0.4236 -0.0791 0.4271 0.055 Uiso 1 1 calc R . .
C10' C 0.49278(8) 0.2778(3) 0.37629(18) 0.0408(7) Uani 1 1 d . . .
H10C H 0.5118 0.3063 0.3271 0.049 Uiso 1 1 calc R . .
H10D H 0.5132 0.2718 0.4301 0.049 Uiso 1 1 calc R . .
C11' C 0.29409(8) 0.2858(3) 0.34308(16) 0.0293(5) Uani 1 1 d . . .
C12' C 0.25812(7) 0.4321(3) 0.35710(14) 0.0246(5) Uani 1 1 d . . .
C13' C 0.26597(7) 0.6263(3) 0.36978(13) 0.0207(5) Uani 1 1 d . . .
C14' C 0.23112(7) 0.7524(3) 0.38293(13) 0.0226(5) Uani 1 1 d . . .
H14' H 0.2372 0.8836 0.3919 0.027 Uiso 1 1 calc R . .
C15' C 0.18708(7) 0.6817(3) 0.38265(13) 0.0212(5) Uani 1 1 d . . .
C16' C 0.17718(7) 0.4910(3) 0.37264(14) 0.0260(5) Uani 1 1 d . . .
H16' H 0.1466 0.4455 0.3746 0.031 Uiso 1 1 calc R . .
C17' C 0.21318(7) 0.3683(3) 0.35971(15) 0.0280(5) Uani 1 1 d . . .
H17' H 0.2070 0.2368 0.3524 0.034 Uiso 1 1 calc R . .

loop_
_atom_site_aniso_label
_atom_site_aniso_U_11
_atom_site_aniso_U_22
_atom_site_aniso_U_33
_atom_site_aniso_U_23
_atom_site_aniso_U_13
_atom_site_aniso_U_12
O1 0.0164(8) 0.0209(8) 0.0467(10) 0.0019(7) 0.0060(7) 0.0009(6)
O2 0.0290(10) 0.0245(9) 0.0889(15) -0.0084(9) 0.0149(9) -0.0007(8)
O3 0.0315(10) 0.0489(10) 0.0230(9) -0.0084(8) 0.0060(7) 0.0057(8)
O4 0.0231(8) 0.0299(8) 0.0259(8) 0.0026(7) 0.0003(7) 0.0040(7)
O5 0.0307(9) 0.0248(9) 0.0452(11) 0.0027(7) 0.0034(8) -0.0033(7)
O6 0.0167(9) 0.0413(10) 0.0487(11) -0.0028(8) 0.0015(7) 0.0001(8)
N1 0.0201(10) 0.0192(9) 0.0213(10) 0.0016(8) 0.0009(8) -0.0006(8)
N2 0.0227(11) 0.0314(11) 0.0236(10) 0.0003(8) 0.0022(8) -0.0027(9)
C1 0.0241(13) 0.0332(13) 0.0375(14) -0.0113(11) 0.0111(10) -0.0024(10)
C2 0.0209(12) 0.0189(11) 0.0468(15) 0.0029(10) 0.0020(10) -0.0013(10)
C3 0.0256(12) 0.0334(13) 0.0269(13) 0.0048(10) 0.0015(10) -0.0041(11)
C4 0.0260(12) 0.0293(12) 0.0341(13) -0.0072(10) 0.0083(10) -0.0013(10)
C5 0.0248(12) 0.0271(12) 0.0407(14) 0.0007(11) 0.0014(10) 0.0035(10)
C6 0.0275(13) 0.0400(14) 0.0277(13) 0.0018(10) -0.0003(10) -0.0071(11)
C7 0.0262(13) 0.0307(13) 0.0492(16) -0.0110(11) 0.0048(11) -0.0042(11)
C8 0.0190(12) 0.0260(12) 0.0504(16) 0.0007(11) 0.0055(11) -0.0039(10)
C9 0.0309(14) 0.0371(14) 0.0420(15) 0.0097(11) 0.0070(11) -0.0053(11)
C10 0.0217(12) 0.0337(13) 0.0422(15) -0.0052(11) 0.0044(11) -0.0006(11)
C11 0.0217(12) 0.0218(12) 0.0445(15) 0.0011(10) 0.0048(10) 0.0029(10)
C12 0.0198(11) 0.0226(11) 0.0311(13) 0.0010(9) 0.0020(9) 0.0016(10)
C13 0.0174(11) 0.0247(11) 0.0172(11) 0.0008(8) 0.0027(8) 0.0034(9)
C14 0.0251(12) 0.0213(11) 0.0203(11) 0.0010(9) 0.0007(9) 0.0004(10)
C15 0.0196(12) 0.0262(12) 0.0190(11) 0.0025(9) -0.0009(9) -0.0028(10)
C16 0.0192(12) 0.0305(13) 0.0320(13) 0.0028(10) 0.0051(9) 0.0029(10)
C17 0.0253(13) 0.0227(11) 0.0403(14) 0.0005(10) 0.0057(10) 0.0025(10)
O1' 0.0164(8) 0.0222(8) 0.0556(11) 0.0004(7) 0.0016(7) 0.0007(7)
O2' 0.0296(10) 0.0347(10) 0.0763(14) -0.0184(9) -0.0016(9) 0.0010(8)
O3' 0.0287(9) 0.0332(9) 0.0297(9) 0.0052(7) 0.0100(7) 0.0018(7)
O4' 0.0338(10) 0.0553(11) 0.0255(9) 0.0020(8) -0.0047(7) -0.0198(9)
O5' 0.0333(10) 0.0252(9) 0.0434(10) 0.0006(7) 0.0087(8) 0.0038(7)
O6' 0.0168(9) 0.0418(10) 0.0477(11) -0.0003(8) -0.0004(7) -0.0015(8)
N1' 0.0198(10) 0.0244(10) 0.0254(11) 0.0053(8) 0.0015(8) 0.0003(8)
N2' 0.0249(11) 0.0305(11) 0.0222(10) 0.0019(8) 0.0020(8) 0.0025(9)
C1' 0.0347(14) 0.0533(16) 0.0304(14) -0.0088(12) -0.0048(11) 0.0163(13)
C2' 0.0205(12) 0.0181(11) 0.0651(18) 0.0012(11) -0.0014(12) 0.0034(10)
C3' 0.0275(13) 0.0509(16) 0.0382(15) 0.0186(12) 0.0130(11) 0.0103(12)
C4' 0.0326(15) 0.0592(17) 0.0355(15) -0.0112(13) -0.0049(11) 0.0128(14)
C5' 0.0225(13) 0.0296(13) 0.072(2) 0.0007(13) 0.0032(12) -0.0050(11)
C6' 0.0341(14) 0.0422(15) 0.0520(17) 0.0203(13) 0.0208(12) 0.0103(12)
C7' 0.0438(17) 0.0564(17) 0.0547(19) -0.0172(14) 0.0023(14) 0.0171(14)
C8' 0.0207(13) 0.0313(13) 0.0529(16) 0.0038(11) 0.0062(11) 0.0077(11)
C9' 0.0272(14) 0.0449(15) 0.0656(19) 0.0240(14) 0.0096(13) 0.0074(12)
C10' 0.0245(13) 0.0367(14) 0.0619(18) 0.0083(13) 0.0083(12) 0.0017(12)
C11' 0.0238(13) 0.0253(12) 0.0391(14) -0.0001(11) 0.0042(10) -0.0025(10)
C12' 0.0224(12) 0.0239(11) 0.0274(12) -0.0012(9) 0.0002(9) 0.0001(10)
C13' 0.0168(11) 0.0270(11) 0.0182(11) 0.0034(9) -0.0011(8) -0.0029(9)
C14' 0.0263(12) 0.0220(11) 0.0194(11) 0.0003(9) 0.0003(9) -0.0011(10)
C15' 0.0193(11) 0.0282(12) 0.0160(11) 0.0016(9) 0.0014(8) 0.0026(10)
C16' 0.0208(12) 0.0296(12) 0.0275(12) -0.0002(9) 0.0010(9) -0.0042(10)
C17' 0.0233(12) 0.0228(11) 0.0375(14) -0.0013(10) 0.0005(10) -0.0032(10)

loop_
_atom_type_symbol
_atom_type_description
_atom_type_scat_dispersion_real
_atom_type_scat_dispersion_imag
_atom_type_scat_source
C C 0.0033 0.0016 'International Tables Vol C Tables 4.2.6.8 and 6.1.1.4'
H H 0.0000 0.0000 'International Tables Vol C Tables 4.2.6.8 and 6.1.1.4'
N N 0.0061 0.0033 'International Tables Vol C Tables 4.2.6.8 and 6.1.1.4'
O O 0.0106 0.0060 'International Tables Vol C Tables 4.2.6.8 and 6.1.1.4'

loop_
_geom_angle_atom_site_label_1
_geom_angle_atom_site_label_2
_geom_angle_atom_site_label_3
_geom_angle
_geom_angle_site_symmetry_1
_geom_angle_site_symmetry_3
_geom_angle_publ_flag
C11 O1 C2 117.54(16) . . ?
O4 N1 O3 124.50(18) . . ?
O4 N1 C13 118.04(17) . . ?
O3 N1 C13 117.38(16) . . ?
O6 N2 O5 124.40(18) . . ?
O6 N2 C15 117.95(18) . . ?
O5 N2 C15 117.65(18) . . ?
C2 C1 C6 110.96(18) . . ?
C2 C1 C7 106.94(19) . . ?
C6 C1 C7 109.56(18) . . ?
C2 C1 H1 109.8 . . ?
C6 C1 H1 109.8 . . ?
C7 C1 H1 109.8 . . ?
O1 C2 C1 110.35(18) . . ?
O1 C2 C3 107.53(17) . . ?
C1 C2 C3 110.91(18) . . ?
O1 C2 H2 109.3 . . ?
C1 C2 H2 109.3 . . ?
C3 C2 H2 109.3 . . ?
C2 C3 C4 111.03(18) . . ?
C2 C3 C9 106.98(18) . . ?
C4 C3 C9 109.77(18) . . ?
C2 C3 H3 109.7 . . ?
C4 C3 H3 109.7 . . ?
C9 C3 H3 109.7 . . ?
C3 C4 C5 109.60(18) . . ?
C3 C4 H4A 109.8 . . ?
C5 C4 H4A 109.8 . . ?
C3 C4 H4B 109.8 . . ?
C5 C4 H4B 109.8 . . ?
H4A C4 H4B 108.2 . . ?
C4 C5 C10 109.63(19) . . ?
C4 C5 C6 108.48(18) . . ?
C10 C5 C6 109.81(18) . . ?
C4 C5 H5 109.6 . . ?
C10 C5 H5 109.6 . . ?
C6 C5 H5 109.6 . . ?
C1 C6 C5 109.81(19) . . ?
C1 C6 H6A 109.7 . . ?
C5 C6 H6A 109.7 . . ?
C1 C6 H6B 109.7 . . ?
C5 C6 H6B 109.7 . . ?
H6A C6 H6B 108.2 . . ?
C8 C7 C1 109.38(18) . . ?
C8 C7 H7A 109.8 . . ?
C1 C7 H7A 109.8 . . ?
C8 C7 H7B 109.8 . . ?
C1 C7 H7B 109.8 . . ?
H7A C7 H7B 108.2 . . ?
C7 C8 C10 110.2(2) . . ?
C7 C8 C9 109.32(19) . . ?
C10 C8 C9 108.68(19) . . ?
C7 C8 H8 109.5 . . ?
C10 C8 H8 109.5 . . ?
C9 C8 H8 109.5 . . ?
C3 C9 C8 109.49(19) . . ?
C3 C9 H9A 109.8 . . ?
C8 C9 H9A 109.8 . . ?
C3 C9 H9B 109.8 . . ?
C8 C9 H9B 109.8 . . ?
H9A C9 H9B 108.2 . . ?
C8 C10 C5 109.75(18) . . ?
C8 C10 H10A 109.7 . . ?
C5 C10 H10A 109.7 . . ?
C8 C10 H10B 109.7 . . ?
C5 C10 H10B 109.7 . . ?
H10A C10 H10B 108.2 . . ?
O2 C11 O1 125.0(2) . . ?
O2 C11 C12 121.7(2) . . ?
O1 C11 C12 113.25(18) . . ?
C17 C12 C13 116.92(19) . . ?
C17 C12 C11 117.42(19) . . ?
C13 C12 C11 125.59(19) . . ?
C14 C13 C12 122.74(19) . . ?
C14 C13 N1 115.81(17) . . ?
C12 C13 N1 121.45(18) . . ?
C13 C14 C15 117.66(19) . . ?
C13 C14 H14 121.2 . . ?
C15 C14 H14 121.2 . . ?
C14 C15 C16 122.5(2) . . ?
C14 C15 N2 118.67(18) . . ?
C16 C15 N2 118.79(19) . . ?
C15 C16 C17 118.2(2) . . ?
C15 C16 H16 120.9 . . ?
C17 C16 H16 120.9 . . ?
C16 C17 C12 121.9(2) . . ?
C16 C17 H17 119.0 . . ?
C12 C17 H17 119.0 . . ?
C11' O1' C2' 117.27(16) . . ?
O3' N1' O4' 124.80(18) . . ?
O3' N1' C13' 117.27(17) . . ?
O4' N1' C13' 117.84(18) . . ?
O6' N2' O5' 124.39(18) . . ?
O6' N2' C15' 118.12(17) . . ?
O5' N2' C15' 117.47(18) . . ?
C2' C1' C6' 110.50(19) . . ?
C2' C1' C7' 106.4(2) . . ?
C6' C1' C7' 109.7(2) . . ?
C2' C1' H1' 110.1 . . ?
C6' C1' H1' 110.1 . . ?
C7' C1' H1' 110.1 . . ?
O1' C2' C3' 108.3(2) . . ?
O1' C2' C1' 110.61(18) . . ?
C3' C2' C1' 110.88(19) . . ?
O1' C2' H2' 109.0 . . ?
C3' C2' H2' 109.0 . . ?
C1' C2' H2' 109.0 . . ?
C2' C3' C4' 110.96(19) . . ?
C2' C3' C9' 107.1(2) . . ?
C4' C3' C9' 110.3(2) . . ?
C2' C3' H3' 109.5 . . ?
C4' C3' H3' 109.5 . . ?
C9' C3' H3' 109.5 . . ?
C3' C4' C5' 109.8(2) . . ?
C3' C4' H4'1 109.7 . . ?
C5' C4' H4'1 109.7 . . ?
C3' C4' H4'2 109.7 . . ?
C5' C4' H4'2 109.7 . . ?
H4'1 C4' H4'2 108.2 . . ?
C6' C5' C4' 108.04(19) . . ?
C6' C5' C10' 110.0(2) . . ?
C4' C5' C10' 110.3(2) . . ?
C6' C5' H5' 109.5 . . ?
C4' C5' H5' 109.5 . . ?
C10' C5' H5' 109.5 . . ?
C5' C6' C1' 109.68(19) . . ?
C5' C6' H6'1 109.7 . . ?
C1' C6' H6'1 109.7 . . ?
C5' C6' H6'2 109.7 . . ?
C1' C6' H6'2 109.7 . . ?
H6'1 C6' H6'2 108.2 . . ?
C1' C7' C8' 109.8(2) . . ?
C1' C7' H7'1 109.7 . . ?
C8' C7' H7'1 109.7 . . ?
C1' C7' H7'2 109.7 . . ?
C8' C7' H7'2 109.7 . . ?
H7'1 C7' H7'2 108.2 . . ?
C10' C8' C9' 109.9(2) . . ?
C10' C8' C7' 109.3(2) . . ?
C9' C8' C7' 108.8(2) . . ?
C10' C8' H8' 109.6 . . ?
C9' C8' H8' 109.6 . . ?
C7' C8' H8' 109.6 . . ?
C8' C9' C3' 109.24(19) . . ?
C8' C9' H9'1 109.8 . . ?
C3' C9' H9'1 109.8 . . ?
C8' C9' H9'2 109.8 . . ?
C3' C9' H9'2 109.8 . . ?
H9'1 C9' H9'2 108.3 . . ?
C8' C10' C5' 109.62(19) . . ?
C8' C10' H10C 109.7 . . ?
C5' C10' H10C 109.7 . . ?
C8' C10' H10D 109.7 . . ?
C5' C10' H10D 109.7 . . ?
H10C C10' H10D 108.2 . . ?
O2' C11' O1' 125.6(2) . . ?
O2' C11' C12' 121.2(2) . . ?
O1' C11' C12' 113.24(18) . . ?
C17' C12' C13' 117.30(19) . . ?
C17' C12' C11' 116.95(19) . . ?
C13' C12' C11' 125.73(19) . . ?
C14' C13' C12' 122.48(19) . . ?
C14' C13' N1' 115.83(18) . . ?
C12' C13' N1' 121.54(19) . . ?
C13' C14' C15' 117.63(19) . . ?
C13' C14' H14' 121.2 . . ?
C15' C14' H14' 121.2 . . ?
C14' C15' C16' 122.7(2) . . ?
C14' C15' N2' 118.56(18) . . ?
C16' C15' N2' 118.63(19) . . ?
C15' C16' C17' 118.0(2) . . ?
C15' C16' H16' 121.0 . . ?
C17' C16' H16' 121.0 . . ?
C16' C17' C12' 121.9(2) . . ?
C16' C17' H17' 119.1 . . ?
C12' C17' H17' 119.1 . . ?

loop_
_geom_bond_atom_site_label_1
_geom_bond_atom_site_label_2
_geom_bond_distance
_geom_bond_site_symmetry_2
_geom_bond_publ_flag
O1 C11 1.322(3) . ?
O1 C2 1.481(2) . ?
O2 C11 1.210(3) . ?
O3 N1 1.219(2) . ?
O4 N1 1.218(2) . ?
O5 N2 1.230(2) . ?
O6 N2 1.221(2) . ?
N1 C13 1.479(3) . ?
N2 C15 1.472(3) . ?
C1 C2 1.513(3) . ?
C1 C6 1.530(3) . ?
C1 C7 1.545(3) . ?
C1 H1 1.0000 . ?
C2 C3 1.520(3) . ?
C2 H2 1.0000 . ?
C3 C4 1.528(3) . ?
C3 C9 1.537(3) . ?
C3 H3 1.0000 . ?
C4 C5 1.529(3) . ?
C4 H4A 0.9900 . ?
C4 H4B 0.9900 . ?
C5 C10 1.535(3) . ?
C5 C6 1.538(3) . ?
C5 H5 1.0000 . ?
C6 H6A 0.9900 . ?
C6 H6B 0.9900 . ?
C7 C8 1.531(3) . ?
C7 H7A 0.9900 . ?
C7 H7B 0.9900 . ?
C8 C10 1.531(3) . ?
C8 C9 1.538(3) . ?
C8 H8 1.0000 . ?
C9 H9A 0.9900 . ?
C9 H9B 0.9900 . ?
C10 H10A 0.9900 . ?
C10 H10B 0.9900 . ?
C11 C12 1.493(3) . ?
C12 C17 1.394(3) . ?
C12 C13 1.399(3) . ?
C13 C14 1.374(3) . ?
C14 C15 1.379(3) . ?
C14 H14 0.9500 . ?
C15 C16 1.380(3) . ?
C16 C17 1.382(3) . ?
C16 H16 0.9500 . ?
C17 H17 0.9500 . ?
O1' C11' 1.323(3) . ?
O1' C2' 1.481(3) . ?
O2' C11' 1.210(3) . ?
O3' N1' 1.218(2) . ?
O4' N1' 1.218(2) . ?
O5' N2' 1.230(2) . ?
O6' N2' 1.222(2) . ?
N1' C13' 1.475(3) . ?
N2' C15' 1.474(3) . ?
C1' C2' 1.523(4) . ?
C1' C6' 1.530(4) . ?
C1' C7' 1.535(3) . ?
C1' H1' 1.0000 . ?
C2' C3' 1.504(3) . ?
C2' H2' 1.0000 . ?
C3' C4' 1.508(4) . ?
C3' C9' 1.540(3) . ?
C3' H3' 1.0000 . ?
C4' C5' 1.527(4) . ?
C4' H4'1 0.9900 . ?
C4' H4'2 0.9900 . ?
C5' C6' 1.521(4) . ?
C5' C10' 1.532(3) . ?
C5' H5' 1.0000 . ?
C6' H6'1 0.9900 . ?
C6' H6'2 0.9900 . ?
C7' C8' 1.540(4) . ?
C7' H7'1 0.9900 . ?
C7' H7'2 0.9900 . ?
C8' C10' 1.518(3) . ?
C8' C9' 1.528(3) . ?
C8' H8' 1.0000 . ?
C9' H9'1 0.9900 . ?
C9' H9'2 0.9900 . ?
C10' H10C 0.9900 . ?
C10' H10D 0.9900 . ?
C11' C12' 1.497(3) . ?
C12' C17' 1.390(3) . ?
C12' C13' 1.400(3) . ?
C13' C14' 1.376(3) . ?
C14' C15' 1.378(3) . ?
C14' H14' 0.9500 . ?
C15' C16' 1.382(3) . ?
C16' C17' 1.386(3) . ?
C16' H16' 0.9500 . ?
C17' H17' 0.9500 . ?

loop_
_geom_torsion_atom_site_label_1
_geom_torsion_atom_site_label_2
_geom_torsion_atom_site_label_3
_geom_torsion_atom_site_label_4
_geom_torsion
_geom_torsion_site_symmetry_1
_geom_torsion_site_symmetry_2
_geom_torsion_site_symmetry_3
_geom_torsion_site_symmetry_4
_geom_torsion_publ_flag
C11 O1 C2 C1 -83.5(2) . . . . ?
C11 O1 C2 C3 155.38(19) . . . . ?
C6 C1 C2 O1 -63.5(2) . . . . ?
C7 C1 C2 O1 177.06(16) . . . . ?
C6 C1 C2 C3 55.6(2) . . . . ?
C7 C1 C2 C3 -63.9(2) . . . . ?
O1 C2 C3 C4 64.9(2) . . . . ?
C1 C2 C3 C4 -55.9(2) . . . . ?
O1 C2 C3 C9 -175.37(16) . . . . ?
C1 C2 C3 C9 63.9(2) . . . . ?
C2 C3 C4 C5 58.8(2) . . . . ?
C9 C3 C4 C5 -59.3(2) . . . . ?
C3 C4 C5 C10 59.3(2) . . . . ?
C3 C4 C5 C6 -60.6(2) . . . . ?
C2 C1 C6 C5 -58.3(2) . . . . ?
C7 C1 C6 C5 59.6(2) . . . . ?
C4 C5 C6 C1 60.5(2) . . . . ?
C10 C5 C6 C1 -59.3(2) . . . . ?
C2 C1 C7 C8 60.8(2) . . . . ?
C6 C1 C7 C8 -59.5(2) . . . . ?
C1 C7 C8 C10 59.4(2) . . . . ?
C1 C7 C8 C9 -59.9(2) . . . . ?
C2 C3 C9 C8 -60.5(2) . . . . ?
C4 C3 C9 C8 60.1(2) . . . . ?
C7 C8 C9 C3 60.0(2) . . . . ?
C10 C8 C9 C3 -60.3(2) . . . . ?
C7 C8 C10 C5 -59.2(2) . . . . ?
C9 C8 C10 C5 60.5(2) . . . . ?
C4 C5 C10 C8 -60.3(2) . . . . ?
C6 C5 C10 C8 58.8(2) . . . . ?
C2 O1 C11 O2 1.0(3) . . . . ?
C2 O1 C11 C12 -177.66(17) . . . . ?
O2 C11 C12 C17 -13.3(3) . . . . ?
O1 C11 C12 C17 165.4(2) . . . . ?
O2 C11 C12 C13 170.0(2) . . . . ?
O1 C11 C12 C13 -11.3(3) . . . . ?
C17 C12 C13 C14 -0.9(3) . . . . ?
C11 C12 C13 C14 175.9(2) . . . . ?
C17 C12 C13 N1 178.76(19) . . . . ?
C11 C12 C13 N1 -4.5(3) . . . . ?
O4 N1 C13 C14 103.6(2) . . . . ?
O3 N1 C13 C14 -73.4(2) . . . . ?
O4 N1 C13 C12 -76.1(2) . . . . ?
O3 N1 C13 C12 107.0(2) . . . . ?
C12 C13 C14 C15 -0.5(3) . . . . ?
N1 C13 C14 C15 179.85(18) . . . . ?
C13 C14 C15 C16 1.2(3) . . . . ?
C13 C14 C15 N2 -179.79(17) . . . . ?
O6 N2 C15 C14 172.82(19) . . . . ?
O5 N2 C15 C14 -6.8(3) . . . . ?
O6 N2 C15 C16 -8.1(3) . . . . ?
O5 N2 C15 C16 172.29(18) . . . . ?
C14 C15 C16 C17 -0.4(3) . . . . ?
N2 C15 C16 C17 -179.47(19) . . . . ?
C15 C16 C17 C12 -1.0(3) . . . . ?
C13 C12 C17 C16 1.7(3) . . . . ?
C11 C12 C17 C16 -175.4(2) . . . . ?
C11' O1' C2' C3' -134.8(2) . . . . ?
C11' O1' C2' C1' 103.5(2) . . . . ?
C6' C1' C2' O1' 65.0(2) . . . . ?
C7' C1' C2' O1' -175.92(18) . . . . ?
C6' C1' C2' C3' -55.1(2) . . . . ?
C7' C1' C2' C3' 63.9(2) . . . . ?
O1' C2' C3' C4' -65.5(2) . . . . ?
C1' C2' C3' C4' 56.0(3) . . . . ?
O1' C2' C3' C9' 174.10(18) . . . . ?
C1' C2' C3' C9' -64.4(2) . . . . ?
C2' C3' C4' C5' -59.7(3) . . . . ?
C9' C3' C4' C5' 58.8(3) . . . . ?
C3' C4' C5' C6' 61.8(3) . . . . ?
C3' C4' C5' C10' -58.5(3) . . . . ?
C4' C5' C6' C1' -61.0(3) . . . . ?
C10' C5' C6' C1' 59.5(3) . . . . ?
C2' C1' C6' C5' 58.2(3) . . . . ?
C7' C1' C6' C5' -58.8(3) . . . . ?
C2' C1' C7' C8' -60.7(3) . . . . ?
C6' C1' C7' C8' 58.8(3) . . . . ?
C1' C7' C8' C10' -59.5(3) . . . . ?
C1' C7' C8' C9' 60.5(3) . . . . ?
C10' C8' C9' C3' 59.5(3) . . . . ?
C7' C8' C9' C3' -60.1(3) . . . . ?
C2' C3' C9' C8' 61.5(3) . . . . ?
C4' C3' C9' C8' -59.4(3) . . . . ?
C9' C8' C10' C5' -59.4(3) . . . . ?
C7' C8' C10' C5' 59.9(3) . . . . ?
C6' C5' C10' C8' -60.4(3) . . . . ?
C4' C5' C10' C8' 58.7(3) . . . . ?
C2' O1' C11' O2' 0.1(4) . . . . ?
C2' O1' C11' C12' 178.53(19) . . . . ?
O2' C11' C12' C17' 20.4(3) . . . . ?
O1' C11' C12' C17' -158.1(2) . . . . ?
O2' C11' C12' C13' -161.2(2) . . . . ?
O1' C11' C12' C13' 20.3(3) . . . . ?
C17' C12' C13' C14' -1.1(3) . . . . ?
C11' C12' C13' C14' -179.5(2) . . . . ?
C17' C12' C13' N1' -176.52(18) . . . . ?
C11' C12' C13' N1' 5.1(3) . . . . ?
O3' N1' C13' C14' -109.6(2) . . . . ?
O4' N1' C13' C14' 67.1(2) . . . . ?
O3' N1' C13' C12' 66.1(3) . . . . ?
O4' N1' C13' C12' -117.2(2) . . . . ?
C12' C13' C14' C15' -0.5(3) . . . . ?
N1' C13' C14' C15' 175.15(17) . . . . ?
C13' C14' C15' C16' 2.2(3) . . . . ?
C13' C14' C15' N2' -174.27(17) . . . . ?
O6' N2' C15' C14' 178.87(18) . . . . ?
O5' N2' C15' C14' 0.0(3) . . . . ?
O6' N2' C15' C16' 2.3(3) . . . . ?
O5' N2' C15' C16' -176.60(18) . . . . ?
C14' C15' C16' C17' -2.1(3) . . . . ?
N2' C15' C16' C17' 174.36(18) . . . . ?
C15' C16' C17' C12' 0.3(3) . . . . ?
C13' C12' C17' C16' 1.2(3) . . . . ?
C11' C12' C17' C16' 179.8(2) . . . . ?
